data_7058803
loop_
_publ_author_name
'Przychodze\'n, Witold'
'Chojnacki, Jaros\/law'
'Nierzwicki, \/Lukasz'

_publ_section_title
;
 Medium-sized cyclic bis(anisylphosphonothioyl)disulfanes and their
 corresponding cyclic sulfane-structures and most characteristic reactions
;
_journal_issue 38
_journal_name_full 'New Journal of Chemistry'
_journal_page_first 15413
_journal_paper_doi 10.1039/C9NJ03682B
_journal_volume 43
_journal_year 2019
_chemical_formula_moiety 'C16 H18 O4 P2 S3'
_chemical_formula_sum 'C16 H18 O4 P2 S3'
_chemical_formula_weight 432.42
_space_group_crystal_system orthorhombic
_space_group_IT_number 33
_space_group_name_Hall 'P 2c -2n'
_space_group_name_H-M_alt 'P n a 21'
_symmetry_space_group_name_Hall 'P 2c -2n'
_symmetry_space_group_name_H-M 'P n a 21'
_atom_sites_solution_hydrogens geom
_audit_creation_date 2019-08-20
_audit_creation_method
;
Olex2 1.2
(compiled 2018.05.29 svn.r3508 for OlexSys, GUI svn.r5506)
;
_audit_update_record
;
2019-08-20 deposited with the CCDC.    2019-08-27 downloaded from the CCDC.
;
_cell_angle_alpha 90
_cell_angle_beta 90
_cell_angle_gamma 90
_cell_formula_units_Z 8
_cell_length_a 20.284(6)
_cell_length_b 21.511(6)
_cell_length_c 8.717(4)
_cell_measurement_reflns_used 107
_cell_measurement_temperature 150(2)
_cell_measurement_theta_max 21.64
_cell_measurement_theta_min 4.75
_cell_volume 3803(2)
_computing_cell_refinement 'STOE X-Red32'
_computing_data_collection 'STOE X-Area'
_computing_data_reduction 'STOE X-Red32'
_computing_molecular_graphics 'Olex2 (Dolomanov et al., 2009)'
_computing_publication_material 'Olex2 (Dolomanov et al., 2009)'
_computing_structure_refinement 'ShelXL (Sheldrick, 2015)'
_computing_structure_solution 'SHELXS-2013 (Sheldrick, 2013)'
_diffrn_ambient_temperature 150
_diffrn_detector_area_resol_mean 6.67
_diffrn_measured_fraction_theta_full 0.994
_diffrn_measured_fraction_theta_max 0.983
_diffrn_measurement_device_type 'STOE IPDS 2T'
_diffrn_measurement_method 'rotation method, \w scans'
_diffrn_radiation_type MoK\a
_diffrn_radiation_wavelength 0.71073
_diffrn_reflns_av_R_equivalents 0.0519
_diffrn_reflns_av_unetI/netI 0.0585
_diffrn_reflns_Laue_measured_fraction_full 0.994
_diffrn_reflns_Laue_measured_fraction_max 0.983
_diffrn_reflns_limit_h_max 25
_diffrn_reflns_limit_h_min -26
_diffrn_reflns_limit_k_max 27
_diffrn_reflns_limit_k_min -27
_diffrn_reflns_limit_l_max 9
_diffrn_reflns_limit_l_min -11
_diffrn_reflns_number 17031
_diffrn_reflns_point_group_measured_fraction_full 0.948
_diffrn_reflns_point_group_measured_fraction_max 0.927
_diffrn_reflns_theta_full 25.242
_diffrn_reflns_theta_max 27.497
_diffrn_reflns_theta_min 2.143
_diffrn_source 'GeniX Mo, 0.05 x 0.05 mm2 microfocus'
_exptl_absorpt_coefficient_mu 0.577
_exptl_absorpt_correction_type none
_exptl_crystal_colour colourless
_exptl_crystal_colour_primary colourless
_exptl_crystal_density_diffrn 1.510
_exptl_crystal_density_method 'not measured'
_exptl_crystal_description needle
_exptl_crystal_F_000 1792
_exptl_crystal_size_max 0.51
_exptl_crystal_size_mid 0.08
_exptl_crystal_size_min 0.07
_refine_diff_density_max 0.743
_refine_diff_density_min -0.357
_refine_diff_density_rms 0.094
_refine_ls_abs_structure_details
;
 Refined as an inversion twin.
;
_refine_ls_abs_structure_Flack 0.11(13)
_refine_ls_extinction_method none
_refine_ls_goodness_of_fit_ref 1.052
_refine_ls_hydrogen_treatment constr
_refine_ls_matrix_type full
_refine_ls_number_parameters 456
_refine_ls_number_reflns 8098
_refine_ls_number_restraints 1
_refine_ls_restrained_S_all 1.052
_refine_ls_R_factor_all 0.0827
_refine_ls_R_factor_gt 0.0535
_refine_ls_shift/su_max 0.000
_refine_ls_shift/su_mean 0.000
_refine_ls_structure_factor_coef Fsqd
_refine_ls_weighting_details 'w=1/[\s^2^(Fo^2^)+(0.0599P)^2^+4.9065P] where P=(Fo^2^+2Fc^2^)/3'
_refine_ls_weighting_scheme calc
_refine_ls_wR_factor_gt 0.1138
_refine_ls_wR_factor_ref 0.1282
_reflns_Friedel_coverage 0.769
_reflns_Friedel_fraction_full 0.896
_reflns_Friedel_fraction_max 0.863
_reflns_number_gt 6283
_reflns_number_total 8098
_reflns_threshold_expression 'I > 2\s(I)'
_cod_data_source_file c9nj03682b2.cif
_cod_data_source_block 3a_cis
_cod_depositor_comments 'Adding full bibliography for 7058796--7058807.cif.'
_cod_database_code 7058803
_shelx_shelxl_version_number 2018/3
_shelx_space_group_comment
;
The symmetry employed for this shelxl refinement is uniquely defined
by the following loop, which should always be used as a source of
symmetry information in preference to the above space-group names.
They are only intended as comments.
;
_shelx_estimated_absorpt_t_max 0.961
_shelx_estimated_absorpt_t_min 0.758
_olex2_refinement_description
;
1. Twinned data refinement
 Scales: 0.89(13)
 0.11(13)
2. Fixed Uiso
 At 1.2 times of:
  All C(H) groups, All C(H,H) groups
 At 1.5 times of:
  All C(H,H,H) groups
3.a Secondary CH2 refined with riding coordinates:
 C1(H1A,H1B), C2(H2A,H2B), C51(H51A,H51B), C52(H52A,H52B)
3.b Aromatic/amide H refined with riding coordinates:
 C11(H11), C12(H12), C14(H14), C15(H15), C21(H21), C22(H22), C24(H24),
 C25(H25), C31(H31), C32(H32), C34(H34), C35(H35), C41(H41), C42(H42), C44(H44),
  C45(H45)
3.c Idealised Me refined as rotating group:
 C16(H16A,H16B,H16C), C26(H26A,H26B,H26C), C36(H36A,H36B,H36C), C46(H46A,H46B,
 H46C)
;
_olex2_submission_special_instructions 'No special instructions were received'

loop_
_space_group_symop_operation_xyz
'x, y, z'
'-x, -y, z+1/2'
'-x+1/2, y+1/2, z+1/2'
'x+1/2, -y+1/2, z'

loop_
_atom_site_label
_atom_site_type_symbol
_atom_site_fract_x
_atom_site_fract_y
_atom_site_fract_z
_atom_site_U_iso_or_equiv
_atom_site_adp_type
_atom_site_occupancy
_atom_site_site_symmetry_order
_atom_site_calc_flag
_atom_site_refinement_flags_posn
S1 S 0.66948(7) 0.59865(7) 0.9604(2) 0.0207(3) Uani 1 1 d .
S2 S 0.62035(9) 0.56507(7) 0.6162(2) 0.0309(4) Uani 1 1 d .
S3 S 0.75070(10) 0.58923(8) 1.2748(2) 0.0302(4) Uani 1 1 d .
P1 P 0.68453(8) 0.61388(7) 0.7249(2) 0.0187(3) Uani 1 1 d .
P2 P 0.76098(8) 0.61686(7) 1.0664(2) 0.0210(4) Uani 1 1 d .
O1 O 0.7600(2) 0.5993(2) 0.6929(6) 0.0228(10) Uani 1 1 d .
O2 O 0.8152(2) 0.5828(2) 0.9644(6) 0.0268(10) Uani 1 1 d .
O3 O 0.7093(2) 0.88546(18) 0.6302(6) 0.0252(10) Uani 1 1 d .
O4 O 0.8074(3) 0.8866(2) 0.9914(7) 0.0353(12) Uani 1 1 d .
C1 C 0.7912(3) 0.5400(3) 0.7156(9) 0.0259(14) Uani 1 1 d .
H1A H 0.834212 0.539698 0.662004 0.031 Uiso 1 1 calc R
H1B H 0.763385 0.507051 0.669603 0.031 Uiso 1 1 calc R
C2 C 0.8020(4) 0.5255(3) 0.8833(8) 0.0266(15) Uani 1 1 d .
H2A H 0.762300 0.505246 0.926493 0.032 Uiso 1 1 calc R
H2B H 0.839734 0.496726 0.895012 0.032 Uiso 1 1 calc R
C10 C 0.6868(3) 0.6961(3) 0.6951(8) 0.0203(14) Uani 1 1 d .
C11 C 0.6540(3) 0.7368(3) 0.7911(8) 0.0210(13) Uani 1 1 d .
H11 H 0.626929 0.720494 0.870353 0.025 Uiso 1 1 calc R
C12 C 0.6594(3) 0.8010(3) 0.7750(9) 0.0220(14) Uani 1 1 d .
H12 H 0.637505 0.828369 0.843552 0.026 Uiso 1 1 calc R
C13 C 0.6977(3) 0.8237(3) 0.6563(8) 0.0200(14) Uani 1 1 d .
C14 C 0.7287(3) 0.7836(3) 0.5538(9) 0.0242(14) Uani 1 1 d .
H14 H 0.753041 0.799943 0.469778 0.029 Uiso 1 1 calc R
C15 C 0.7241(3) 0.7197(3) 0.5743(8) 0.0229(14) Uani 1 1 d .
H15 H 0.746303 0.692200 0.506388 0.027 Uiso 1 1 calc R
C16 C 0.6812(3) 0.9278(3) 0.7382(9) 0.0276(15) Uani 1 1 d .
H16A H 0.694165 0.970351 0.711672 0.041 Uiso 1 1 calc GR
H16B H 0.697215 0.917784 0.841390 0.041 Uiso 1 1 calc GR
H16C H 0.633069 0.924299 0.735720 0.041 Uiso 1 1 calc GR
C20 C 0.7812(3) 0.6968(3) 1.0410(8) 0.0218(14) Uani 1 1 d .
C21 C 0.7508(3) 0.7398(3) 1.1395(9) 0.0248(14) Uani 1 1 d .
H21 H 0.723004 0.725586 1.219809 0.030 Uiso 1 1 calc R
C22 C 0.7613(3) 0.8026(3) 1.1199(9) 0.0268(15) Uani 1 1 d .
H22 H 0.741118 0.831478 1.187543 0.032 Uiso 1 1 calc R
C23 C 0.8014(3) 0.8238(3) 1.0009(9) 0.0260(15) Uani 1 1 d .
C24 C 0.8320(3) 0.7819(3) 0.9039(9) 0.0272(15) Uani 1 1 d .
H24 H 0.860045 0.796230 0.824168 0.033 Uiso 1 1 calc R
C25 C 0.8212(3) 0.7183(3) 0.9241(9) 0.0268(16) Uani 1 1 d .
H25 H 0.841540 0.689437 0.856587 0.032 Uiso 1 1 calc R
C26 C 0.8469(4) 0.9120(4) 0.8707(11) 0.041(2) Uani 1 1 d .
H26A H 0.843433 0.957471 0.871711 0.061 Uiso 1 1 calc GR
H26B H 0.831378 0.896122 0.771719 0.061 Uiso 1 1 calc GR
H26C H 0.893038 0.899905 0.885873 0.061 Uiso 1 1 calc GR
S4 S 1.06093(7) 0.61950(7) 0.4693(2) 0.0200(3) Uani 1 1 d .
S5 S 0.97764(10) 0.60375(8) 0.7808(2) 0.0289(4) Uani 1 1 d .
S6 S 1.11344(8) 0.59221(7) 0.1261(2) 0.0277(4) Uani 1 1 d .
P3 P 0.96833(8) 0.63362(7) 0.5742(2) 0.0187(3) Uani 1 1 d .
P4 P 1.04646(8) 0.63772(7) 0.2352(2) 0.0177(3) Uani 1 1 d .
O5 O 0.9157(2) 0.6004(2) 0.4676(6) 0.0263(10) Uani 1 1 d .
O6 O 0.9720(2) 0.6204(2) 0.2003(5) 0.0211(10) Uani 1 1 d .
O7 O 0.9212(3) 0.9021(2) 0.4917(7) 0.0383(13) Uani 1 1 d .
O8 O 1.0188(2) 0.90815(19) 0.1247(7) 0.0291(11) Uani 1 1 d .
C30 C 0.9476(3) 0.7132(3) 0.5521(8) 0.0184(13) Uani 1 1 d .
C31 C 0.9789(3) 0.7571(3) 0.6454(8) 0.0223(14) Uani 1 1 d .
H31 H 1.007070 0.743527 0.725811 0.027 Uiso 1 1 calc R
C32 C 0.9693(3) 0.8199(3) 0.6219(9) 0.0269(15) Uani 1 1 d .
H32 H 0.991041 0.849399 0.685329 0.032 Uiso 1 1 calc R
C33 C 0.9280(3) 0.8397(3) 0.5062(9) 0.0276(16) Uani 1 1 d .
C34 C 0.8962(3) 0.7972(3) 0.4118(9) 0.0288(16) Uani 1 1 d .
H34 H 0.867799 0.811249 0.332434 0.035 Uiso 1 1 calc R
C35 C 0.9064(3) 0.7339(3) 0.4346(9) 0.0258(15) Uani 1 1 d .
H35 H 0.885184 0.704594 0.369700 0.031 Uiso 1 1 calc R
C36 C 0.8784(4) 0.9254(4) 0.3745(12) 0.049(2) Uani 1 1 d .
H36A H 0.880863 0.970905 0.372244 0.074 Uiso 1 1 calc GR
H36B H 0.833020 0.912550 0.396188 0.074 Uiso 1 1 calc GR
H36C H 0.892094 0.908733 0.274864 0.074 Uiso 1 1 calc GR
C40 C 1.0418(3) 0.7201(3) 0.2054(8) 0.0195(13) Uani 1 1 d .
C41 C 1.0735(3) 0.7620(3) 0.3020(8) 0.0212(14) Uani 1 1 d .
H41 H 1.099198 0.747218 0.385397 0.025 Uiso 1 1 calc R
C42 C 1.0675(3) 0.8255(3) 0.2766(9) 0.0240(14) Uani 1 1 d .
H42 H 1.089571 0.853939 0.342205 0.029 Uiso 1 1 calc R
C43 C 1.0301(3) 0.8472(3) 0.1580(8) 0.0224(15) Uani 1 1 d .
C44 C 0.9996(3) 0.8054(3) 0.0585(9) 0.0259(15) Uani 1 1 d .
H44 H 0.974957 0.820555 -0.026372 0.031 Uiso 1 1 calc R
C45 C 1.0049(3) 0.7422(3) 0.0824(8) 0.0236(14) Uani 1 1 d .
H45 H 0.983519 0.713915 0.015194 0.028 Uiso 1 1 calc R
C46 C 1.0458(4) 0.9538(3) 0.2270(10) 0.0324(16) Uani 1 1 d .
H46A H 1.035286 0.995502 0.189082 0.049 Uiso 1 1 calc GR
H46B H 1.093799 0.948769 0.232276 0.049 Uiso 1 1 calc GR
H46C H 1.026875 0.948232 0.329491 0.049 Uiso 1 1 calc GR
C51 C 0.9309(3) 0.5438(3) 0.3847(9) 0.0257(15) Uani 1 1 d .
H51A H 0.893421 0.514510 0.392264 0.031 Uiso 1 1 calc R
H51B H 0.970191 0.523707 0.430210 0.031 Uiso 1 1 calc R
C52 C 0.9440(3) 0.5591(3) 0.2185(9) 0.0248(14) Uani 1 1 d .
H52A H 0.974706 0.527923 0.175162 0.030 Uiso 1 1 calc R
H52B H 0.902183 0.556665 0.160267 0.030 Uiso 1 1 calc R

loop_
_atom_site_aniso_label
_atom_site_aniso_U_11
_atom_site_aniso_U_22
_atom_site_aniso_U_33
_atom_site_aniso_U_23
_atom_site_aniso_U_13
_atom_site_aniso_U_12
S1 0.0222(7) 0.0197(7) 0.0202(9) 0.0003(7) 0.0015(7) -0.0005(6)
S2 0.0407(10) 0.0234(8) 0.0286(10) -0.0003(7) -0.0104(8) -0.0055(7)
S3 0.0457(10) 0.0263(8) 0.0185(9) 0.0010(7) -0.0020(8) 0.0093(8)
P1 0.0228(8) 0.0149(7) 0.0185(9) 0.0009(7) -0.0007(7) 0.0023(6)
P2 0.0231(8) 0.0204(7) 0.0195(9) -0.0021(7) -0.0013(7) 0.0052(6)
O1 0.029(2) 0.019(2) 0.020(3) 0.0025(18) 0.005(2) 0.0082(19)
O2 0.025(2) 0.028(2) 0.027(3) -0.006(2) -0.001(2) 0.0054(18)
O3 0.032(2) 0.0145(19) 0.029(3) 0.001(2) 0.006(2) -0.0032(18)
O4 0.041(3) 0.021(2) 0.044(4) -0.001(2) 0.003(3) -0.008(2)
C1 0.029(3) 0.021(3) 0.027(4) 0.001(3) 0.000(3) 0.011(3)
C2 0.038(4) 0.018(3) 0.024(4) -0.003(3) 0.002(3) 0.010(3)
C10 0.018(3) 0.022(3) 0.021(4) 0.002(3) -0.001(2) 0.003(2)
C11 0.021(3) 0.023(3) 0.020(4) 0.004(3) 0.002(3) 0.000(2)
C12 0.021(3) 0.019(3) 0.026(4) -0.003(3) 0.000(3) 0.004(2)
C13 0.023(3) 0.014(3) 0.023(4) 0.003(2) -0.006(3) 0.000(3)
C14 0.027(3) 0.023(3) 0.023(4) 0.001(3) 0.004(3) 0.001(3)
C15 0.032(3) 0.021(3) 0.016(4) -0.005(3) 0.002(3) 0.004(3)
C16 0.036(4) 0.018(3) 0.029(4) -0.004(3) 0.007(3) 0.001(3)
C20 0.019(3) 0.025(3) 0.021(4) -0.004(3) -0.004(3) 0.000(2)
C21 0.027(3) 0.023(3) 0.025(4) 0.004(3) 0.001(3) 0.002(3)
C22 0.032(4) 0.022(3) 0.026(4) -0.003(3) 0.002(3) 0.004(3)
C23 0.025(3) 0.025(3) 0.028(4) -0.002(3) -0.006(3) -0.001(3)
C24 0.019(3) 0.034(4) 0.029(4) 0.002(3) -0.001(3) -0.006(3)
C25 0.022(3) 0.030(3) 0.029(4) -0.002(3) 0.002(3) 0.004(3)
C26 0.036(4) 0.032(4) 0.053(6) 0.010(4) 0.000(4) -0.005(3)
S4 0.0211(7) 0.0205(7) 0.0185(9) 0.0008(7) -0.0012(7) 0.0044(6)
S5 0.0422(10) 0.0252(8) 0.0192(9) 0.0030(7) 0.0044(8) 0.0034(7)
S6 0.0310(9) 0.0266(8) 0.0257(10) -0.0011(8) 0.0076(7) 0.0057(7)
P3 0.0216(7) 0.0176(7) 0.0170(9) -0.0015(7) 0.0018(7) 0.0000(6)
P4 0.0212(7) 0.0164(7) 0.0154(9) 0.0002(6) -0.0002(6) 0.0008(6)
O5 0.024(2) 0.027(2) 0.028(3) -0.007(2) 0.005(2) -0.0057(18)
O6 0.024(2) 0.019(2) 0.020(3) 0.0050(18) -0.0042(19) -0.0024(18)
O7 0.046(3) 0.025(2) 0.043(4) 0.010(3) 0.002(3) 0.008(2)
O8 0.037(3) 0.016(2) 0.034(3) 0.002(2) -0.003(2) -0.0014(19)
C30 0.017(3) 0.018(3) 0.019(4) -0.001(2) 0.005(3) 0.001(2)
C31 0.029(3) 0.019(3) 0.018(4) 0.000(3) -0.002(3) 0.000(3)
C32 0.032(3) 0.021(3) 0.028(4) -0.001(3) 0.006(3) -0.003(3)
C33 0.031(4) 0.021(3) 0.031(5) 0.009(3) 0.012(3) 0.010(3)
C34 0.023(3) 0.031(4) 0.033(4) 0.004(3) -0.001(3) 0.011(3)
C35 0.021(3) 0.028(3) 0.029(4) -0.002(3) -0.001(3) 0.000(3)
C36 0.049(5) 0.039(5) 0.061(7) 0.019(4) 0.001(5) 0.018(4)
C40 0.019(3) 0.016(3) 0.023(4) -0.001(3) 0.005(3) -0.001(2)
C41 0.021(3) 0.020(3) 0.022(4) 0.000(3) -0.005(3) -0.001(2)
C42 0.023(3) 0.022(3) 0.027(4) -0.006(3) -0.001(3) -0.006(3)
C43 0.025(3) 0.017(3) 0.025(4) 0.004(2) 0.005(3) 0.004(3)
C44 0.030(3) 0.024(3) 0.023(4) 0.003(3) -0.003(3) 0.002(3)
C45 0.029(3) 0.020(3) 0.021(4) 0.001(3) -0.006(3) -0.002(3)
C46 0.044(4) 0.017(3) 0.035(5) -0.002(3) 0.001(4) -0.001(3)
C51 0.031(3) 0.017(3) 0.030(4) -0.003(3) -0.001(3) -0.008(3)
C52 0.029(3) 0.018(3) 0.027(4) -0.002(3) -0.004(3) -0.003(3)

loop_
_atom_type_symbol
_atom_type_description
_atom_type_scat_dispersion_real
_atom_type_scat_dispersion_imag
_atom_type_scat_source
C C 0.0033 0.0016 'International Tables Vol C Tables 4.2.6.8 and 6.1.1.4'
H H 0.0000 0.0000 'International Tables Vol C Tables 4.2.6.8 and 6.1.1.4'
O O 0.0106 0.0060 'International Tables Vol C Tables 4.2.6.8 and 6.1.1.4'
P P 0.1023 0.0942 'International Tables Vol C Tables 4.2.6.8 and 6.1.1.4'
S S 0.1246 0.1234 'International Tables Vol C Tables 4.2.6.8 and 6.1.1.4'

loop_
_geom_angle_atom_site_label_1
_geom_angle_atom_site_label_2
_geom_angle_atom_site_label_3
_geom_angle
P1 S1 P2 105.74(10)
S2 P1 S1 107.34(11)
O1 P1 S1 106.3(2)
O1 P1 S2 117.3(2)
O1 P1 C10 98.3(3)
C10 P1 S1 107.4(2)
C10 P1 S2 119.1(2)
S3 P2 S1 105.14(11)
O2 P2 S1 106.1(2)
O2 P2 S3 117.4(2)
O2 P2 C20 102.4(3)
C20 P2 S1 109.1(2)
C20 P2 S3 116.2(2)
C1 O1 P1 125.1(4)
C2 O2 P2 122.5(4)
C13 O3 C16 116.2(5)
C23 O4 C26 118.3(6)
O1 C1 H1A 109.1
O1 C1 H1B 109.1
O1 C1 C2 112.3(5)
H1A C1 H1B 107.9
C2 C1 H1A 109.1
C2 C1 H1B 109.1
O2 C2 C1 108.9(5)
O2 C2 H2A 109.9
O2 C2 H2B 109.9
C1 C2 H2A 109.9
C1 C2 H2B 109.9
H2A C2 H2B 108.3
C11 C10 P1 121.8(5)
C11 C10 C15 119.3(6)
C15 C10 P1 118.9(5)
C10 C11 H11 119.0
C10 C11 C12 122.0(6)
C12 C11 H11 119.0
C11 C12 H12 121.0
C13 C12 C11 118.1(6)
C13 C12 H12 121.0
O3 C13 C12 124.4(6)
O3 C13 C14 114.7(6)
C12 C13 C14 121.0(6)
C13 C14 H14 120.0
C15 C14 C13 120.0(6)
C15 C14 H14 120.0
C10 C15 H15 120.2
C14 C15 C10 119.6(6)
C14 C15 H15 120.2
O3 C16 H16A 109.5
O3 C16 H16B 109.5
O3 C16 H16C 109.5
H16A C16 H16B 109.5
H16A C16 H16C 109.5
H16B C16 H16C 109.5
C21 C20 P2 117.3(5)
C25 C20 P2 123.3(5)
C25 C20 C21 119.2(6)
C20 C21 H21 119.9
C22 C21 C20 120.1(7)
C22 C21 H21 119.9
C21 C22 H22 119.9
C21 C22 C23 120.2(6)
C23 C22 H22 119.9
O4 C23 C22 115.0(6)
O4 C23 C24 124.8(7)
C24 C23 C22 120.2(6)
C23 C24 H24 120.3
C23 C24 C25 119.4(7)
C25 C24 H24 120.3
C20 C25 C24 120.8(7)
C20 C25 H25 119.6
C24 C25 H25 119.6
O4 C26 H26A 109.5
O4 C26 H26B 109.5
O4 C26 H26C 109.5
H26A C26 H26B 109.5
H26A C26 H26C 109.5
H26B C26 H26C 109.5
P4 S4 P3 105.66(9)
S5 P3 S4 105.69(11)
O5 P3 S4 106.3(2)
O5 P3 S5 117.7(2)
O5 P3 C30 102.2(3)
C30 P3 S4 107.7(2)
C30 P3 S5 116.6(2)
S6 P4 S4 106.67(10)
O6 P4 S4 106.03(19)
O6 P4 S6 117.2(2)
O6 P4 C40 98.9(3)
C40 P4 S4 109.4(2)
C40 P4 S6 117.9(2)
C51 O5 P3 121.9(4)
C52 O6 P4 124.6(4)
C33 O7 C36 118.4(7)
C43 O8 C46 117.5(6)
C31 C30 P3 118.7(5)
C35 C30 P3 122.1(5)
C35 C30 C31 118.9(6)
C30 C31 H31 119.7
C32 C31 C30 120.7(6)
C32 C31 H31 119.7
C31 C32 H32 120.1
C33 C32 C31 119.8(7)
C33 C32 H32 120.1
O7 C33 C32 115.9(7)
O7 C33 C34 123.3(7)
C32 C33 C34 120.8(6)
C33 C34 H34 120.3
C33 C34 C35 119.4(7)
C35 C34 H34 120.3
C30 C35 H35 119.8
C34 C35 C30 120.4(6)
C34 C35 H35 119.8
O7 C36 H36A 109.5
O7 C36 H36B 109.5
O7 C36 H36C 109.5
H36A C36 H36B 109.5
H36A C36 H36C 109.5
H36B C36 H36C 109.5
C41 C40 P4 121.9(5)
C45 C40 P4 118.5(5)
C45 C40 C41 119.6(6)
C40 C41 H41 120.0
C42 C41 C40 120.0(6)
C42 C41 H41 120.0
C41 C42 H42 119.8
C43 C42 C41 120.4(6)
C43 C42 H42 119.8
O8 C43 C42 125.8(6)
O8 C43 C44 114.4(6)
C42 C43 C44 119.8(6)
C43 C44 H44 119.8
C45 C44 C43 120.4(7)
C45 C44 H44 119.8
C40 C45 H45 120.1
C44 C45 C40 119.7(6)
C44 C45 H45 120.1
O8 C46 H46A 109.5
O8 C46 H46B 109.5
O8 C46 H46C 109.5
H46A C46 H46B 109.5
H46A C46 H46C 109.5
H46B C46 H46C 109.5
O5 C51 H51A 109.8
O5 C51 H51B 109.8
O5 C51 C52 109.5(5)
H51A C51 H51B 108.2
C52 C51 H51A 109.8
C52 C51 H51B 109.8
O6 C52 C51 111.9(5)
O6 C52 H52A 109.2
O6 C52 H52B 109.2
C51 C52 H52A 109.2
C51 C52 H52B 109.2
H52A C52 H52B 107.9

loop_
_geom_bond_atom_site_label_1
_geom_bond_atom_site_label_2
_geom_bond_distance
S1 P1 2.101(3)
S1 P2 2.110(2)
S2 P1 1.922(2)
S3 P2 1.922(3)
P1 O1 1.587(5)
P1 C10 1.789(6)
P2 O2 1.592(5)
P2 C20 1.782(7)
O1 C1 1.439(7)
O2 C2 1.446(8)
O3 C13 1.368(7)
O3 C16 1.428(8)
O4 C23 1.360(8)
O4 C26 1.432(10)
C1 H1A 0.9900
C1 H1B 0.9900
C1 C2 1.510(10)
C2 H2A 0.9900
C2 H2B 0.9900
C10 C11 1.381(9)
C10 C15 1.392(9)
C11 H11 0.9500
C11 C12 1.392(8)
C12 H12 0.9500
C12 C13 1.382(9)
C13 C14 1.393(9)
C14 H14 0.9500
C14 C15 1.390(8)
C15 H15 0.9500
C16 H16A 0.9800
C16 H16B 0.9800
C16 H16C 0.9800
C20 C21 1.404(9)
C20 C25 1.381(10)
C21 H21 0.9500
C21 C22 1.377(9)
C22 H22 0.9500
C22 C23 1.395(10)
C23 C24 1.383(10)
C24 H24 0.9500
C24 C25 1.396(10)
C25 H25 0.9500
C26 H26A 0.9800
C26 H26B 0.9800
C26 H26C 0.9800
S4 P3 2.111(2)
S4 P4 2.098(3)
S5 P3 1.921(3)
S6 P4 1.926(2)
P3 O5 1.586(5)
P3 C30 1.772(6)
P4 O6 1.585(4)
P4 C40 1.794(6)
O5 C51 1.448(8)
O6 C52 1.444(7)
O7 C33 1.356(8)
O7 C36 1.430(10)
O8 C43 1.362(7)
O8 C46 1.435(9)
C30 C31 1.400(9)
C30 C35 1.394(9)
C31 H31 0.9500
C31 C32 1.381(9)
C32 H32 0.9500
C32 C33 1.378(10)
C33 C34 1.388(10)
C34 H34 0.9500
C34 C35 1.393(9)
C35 H35 0.9500
C36 H36A 0.9800
C36 H36B 0.9800
C36 H36C 0.9800
C40 C41 1.391(9)
C40 C45 1.391(9)
C41 H41 0.9500
C41 C42 1.388(9)
C42 H42 0.9500
C42 C43 1.365(10)
C43 C44 1.394(10)
C44 H44 0.9500
C44 C45 1.380(9)
C45 H45 0.9500
C46 H46A 0.9800
C46 H46B 0.9800
C46 H46C 0.9800
C51 H51A 0.9900
C51 H51B 0.9900
C51 C52 1.509(10)
C52 H52A 0.9900
C52 H52B 0.9900

loop_
_geom_torsion_atom_site_label_1
_geom_torsion_atom_site_label_2
_geom_torsion_atom_site_label_3
_geom_torsion_atom_site_label_4
_geom_torsion
S1 P1 O1 C1 61.8(5)
S1 P1 C10 C11 -27.3(6)
S1 P1 C10 C15 150.9(5)
S1 P2 O2 C2 -32.5(6)
S1 P2 C20 C21 80.0(6)
S1 P2 C20 C25 -95.5(6)
S2 P1 O1 C1 -58.3(6)
S2 P1 C10 C11 94.8(6)
S2 P1 C10 C15 -86.9(5)
S3 P2 O2 C2 84.7(5)
S3 P2 C20 C21 -38.5(6)
S3 P2 C20 C25 146.0(5)
P1 O1 C1 C2 -74.0(7)
P1 C10 C11 C12 175.3(5)
P1 C10 C15 C14 -177.2(5)
P2 O2 C2 C1 102.4(6)
P2 C20 C21 C22 -176.1(5)
P2 C20 C25 C24 175.9(5)
O1 P1 C10 C11 -137.5(6)
O1 P1 C10 C15 40.8(6)
O1 C1 C2 O2 -33.3(8)
O2 P2 C20 C21 -167.9(5)
O2 P2 C20 C25 16.6(6)
O3 C13 C14 C15 175.9(6)
O4 C23 C24 C25 -179.1(7)
C10 P1 O1 C1 172.8(5)
C10 C11 C12 C13 1.7(10)
C11 C10 C15 C14 1.1(10)
C11 C12 C13 O3 -177.6(6)
C11 C12 C13 C14 1.4(10)
C12 C13 C14 C15 -3.2(10)
C13 C14 C15 C10 1.9(10)
C15 C10 C11 C12 -2.9(10)
C16 O3 C13 C12 2.4(9)
C16 O3 C13 C14 -176.6(6)
C20 P2 O2 C2 -146.8(5)
C20 C21 C22 C23 0.8(11)
C21 C20 C25 C24 0.5(10)
C21 C22 C23 O4 179.1(6)
C21 C22 C23 C24 -1.3(11)
C22 C23 C24 C25 1.4(11)
C23 C24 C25 C20 -1.0(11)
C25 C20 C21 C22 -0.4(10)
C26 O4 C23 C22 -179.0(7)
C26 O4 C23 C24 1.4(10)
S4 P3 O5 C51 34.1(5)
S4 P3 C30 C31 -76.1(5)
S4 P3 C30 C35 97.1(5)
S4 P4 O6 C52 -61.3(5)
S4 P4 C40 C41 27.8(6)
S4 P4 C40 C45 -151.7(5)
S5 P3 O5 C51 -84.0(5)
S5 P3 C30 C31 42.4(6)
S5 P3 C30 C35 -144.4(5)
S6 P4 O6 C52 57.6(5)
S6 P4 C40 C41 -94.3(6)
S6 P4 C40 C45 86.2(5)
P3 O5 C51 C52 -102.2(6)
P3 C30 C31 C32 173.4(5)
P3 C30 C35 C34 -173.8(5)
P4 O6 C52 C51 76.5(7)
P4 C40 C41 C42 -178.7(5)
P4 C40 C45 C44 178.9(5)
O5 P3 C30 C31 172.2(5)
O5 P3 C30 C35 -14.6(6)
O5 C51 C52 O6 30.6(7)
O6 P4 C40 C41 138.4(5)
O6 P4 C40 C45 -41.1(6)
O7 C33 C34 C35 179.7(6)
O8 C43 C44 C45 -177.6(6)
C30 P3 O5 C51 146.9(5)
C30 C31 C32 C33 0.5(10)
C31 C30 C35 C34 -0.6(10)
C31 C32 C33 O7 179.7(6)
C31 C32 C33 C34 -0.5(11)
C32 C33 C34 C35 -0.1(11)
C33 C34 C35 C30 0.7(11)
C35 C30 C31 C32 0.0(10)
C36 O7 C33 C32 -179.4(7)
C36 O7 C33 C34 0.8(10)
C40 P4 O6 C52 -174.6(5)
C40 C41 C42 C43 0.7(10)
C41 C40 C45 C44 -0.7(10)
C41 C42 C43 O8 177.8(6)
C41 C42 C43 C44 -2.3(10)
C42 C43 C44 C45 2.4(10)
C43 C44 C45 C40 -0.9(10)
C45 C40 C41 C42 0.8(10)
C46 O8 C43 C42 -3.2(10)
C46 O8 C43 C44 176.8(6)

loop_
_twin_individual_id
_twin_individual_mass_fraction_refined
1 0.89(13)
2 0.11(13)
